data_4133077
loop_
_publ_author_name
'Muessig, Jonas H.'
'Prieschl, Dominic'
'Dei\&senberger, Andrea'
'Dewhurst, Rian D.'
'Dietz, Maximilian'
'Jim\'enez-Halla, J Oscar C'
'Trumpp, Alexandra'
'Wang, Sunewang R.'
'Brunecker, Carina'
'Haefner, Alena'
'G\"artner, Annalena'
'Thiess, Torsten'
'B\"ohnke, Julian'
'Radacki, Krzysztof'
'Bertermann, R\"udiger'
'Marder, Todd B.'
'Braunschweig, Holger'

_publ_section_title
;
 Reactivity of Tetrahalo- and Difluorodiboranes(4) toward Lewis Basic
 Platinum(0): Bis(boryl), Borylborato, and Doubly Boryl-Bridged Platinum
 Complexes.
;
_journal_issue 40
_journal_name_full 'Journal of the American Chemical Society'
_journal_page_first 13056
_journal_page_last 13063
_journal_paper_doi 10.1021/jacs.8b08428
_journal_volume 140
_journal_year 2018
_chemical_formula_moiety 'C24 H40 B2 F2 P2 Pt'
_chemical_formula_sum 'C24 H40 B2 F2 P2 Pt'
_chemical_formula_weight 645.21
_space_group_crystal_system monoclinic
_space_group_IT_number 14
_space_group_name_Hall '-P 2ybc'
_space_group_name_H-M_alt 'P 1 21/c 1'
_atom_sites_solution_hydrogens geom
_atom_sites_solution_primary iterative
_atom_sites_solution_secondary difmap
_audit_creation_method SHELXL-2014/7
_cell_angle_alpha 90
_cell_angle_beta 99.45(2)
_cell_angle_gamma 90
_cell_formula_units_Z 4
_cell_length_a 9.098(3)
_cell_length_b 14.582(4)
_cell_length_c 20.853(3)
_cell_measurement_reflns_used 9954
_cell_measurement_temperature 100(2)
_cell_measurement_theta_max 26.77
_cell_measurement_theta_min 2.66
_cell_volume 2729.0(12)
_computing_cell_refinement 'Saint+ ver. V8.34A (Bruker AXS)'
_computing_data_collection 'APEX2 ver. 2014.9 (Bruker AXS)'
_computing_data_reduction 'Saint+ ver. V8.34A (Bruker AXS)'
_computing_molecular_graphics 'ShelXLe (Huebschle et all, 2011)'
_computing_publication_material 'SHELXL-2014/7 (Sheldrick, 2014)'
_computing_structure_refinement 'SHELXL-2014/7 (Sheldrick, 2014)'
_computing_structure_solution 'SHELXT (Sheldrick, 2014)'
_diffrn_ambient_temperature 100(2)
_diffrn_detector 'CMOS area detector (Photon 100)'
_diffrn_detector_area_resol_mean 10.24
_diffrn_measured_fraction_theta_full 0.999
_diffrn_measured_fraction_theta_max 0.999
_diffrn_measurement_device_type 'Bruker D8 Quest'
_diffrn_measurement_method '\f and \w scans'
_diffrn_radiation_monochromator 'multi-layer mirror'
_diffrn_radiation_type MoK\a
_diffrn_radiation_wavelength 0.71073
_diffrn_reflns_av_R_equivalents 0.0566
_diffrn_reflns_av_unetI/netI 0.0342
_diffrn_reflns_Laue_measured_fraction_full 0.999
_diffrn_reflns_Laue_measured_fraction_max 0.999
_diffrn_reflns_limit_h_max 11
_diffrn_reflns_limit_h_min -11
_diffrn_reflns_limit_k_max 18
_diffrn_reflns_limit_k_min -18
_diffrn_reflns_limit_l_max 25
_diffrn_reflns_limit_l_min -26
_diffrn_reflns_number 37007
_diffrn_reflns_point_group_measured_fraction_full 0.999
_diffrn_reflns_point_group_measured_fraction_max 0.999
_diffrn_reflns_theta_full 26.000
_diffrn_reflns_theta_max 26.732
_diffrn_reflns_theta_min 2.423
_diffrn_source 'microfocus sealed tube (Incoatec ImS)'
_exptl_absorpt_coefficient_mu 5.282
_exptl_absorpt_correction_T_max 0.5864
_exptl_absorpt_correction_T_min 0.3645
_exptl_absorpt_correction_type multi-scan
_exptl_absorpt_process_details 'SadAbs 2014/5 (Bruker AXS)'
_exptl_crystal_colour yellow
_exptl_crystal_density_diffrn 1.570
_exptl_crystal_description block
_exptl_crystal_F_000 1280
_exptl_crystal_size_max 0.43
_exptl_crystal_size_mid 0.10
_exptl_crystal_size_min 0.10
_refine_diff_density_max 0.555
_refine_diff_density_min -1.615
_refine_diff_density_rms 0.113
_refine_ls_extinction_method none
_refine_ls_goodness_of_fit_ref 1.050
_refine_ls_hydrogen_treatment constr
_refine_ls_matrix_type full
_refine_ls_number_parameters 292
_refine_ls_number_reflns 5793
_refine_ls_number_restraints 0
_refine_ls_restrained_S_all 1.050
_refine_ls_R_factor_all 0.0271
_refine_ls_R_factor_gt 0.0210
_refine_ls_shift/su_max 0.004
_refine_ls_shift/su_mean 0.000
_refine_ls_structure_factor_coef Fsqd
_refine_ls_weighting_details 'w=1/[\s^2^(Fo^2^)+(0.0205P)^2^+0.7086P] where P=(Fo^2^+2Fc^2^)/3'
_refine_ls_weighting_scheme calc
_refine_ls_wR_factor_gt 0.0476
_refine_ls_wR_factor_ref 0.0496
_reflns_Friedel_coverage 0.000
_reflns_number_gt 5142
_reflns_number_total 5793
_reflns_threshold_expression 'I > 2\s(I)'
_cod_data_source_file ja8b08428_si_006.cif
_cod_data_source_block 6
_cod_original_cell_volume 2729.1(13)
_cod_original_sg_symbol_H-M 'P 21/c'
_cod_database_code 4133077
_shelx_shelxl_version_number 2014/7
_shelx_space_group_comment
;
The symmetry employed for this shelxl refinement is uniquely defined
by the following loop, which should always be used as a source of
symmetry information in preference to the above space-group names.
They are only intended as comments.
;
_shelx_estimated_absorpt_t_min 0.210
_shelx_estimated_absorpt_t_max 0.620

loop_
_space_group_symop_operation_xyz
'x, y, z'
'-x, y+1/2, -z+1/2'
'-x, -y, -z'
'x, -y-1/2, z-1/2'

loop_
_atom_site_label
_atom_site_type_symbol
_atom_site_fract_x
_atom_site_fract_y
_atom_site_fract_z
_atom_site_U_iso_or_equiv
_atom_site_adp_type
_atom_site_occupancy
_atom_site_site_symmetry_order
_atom_site_calc_flag
_atom_site_refinement_flags_posn
_atom_site_refinement_flags_adp
Pt1_1 Pt 0.76318(2) 0.77371(2) 0.51112(2) 0.01021(4) Uani 1 1 d . .
F1_1 F 1.0829(2) 0.71818(11) 0.52269(9) 0.0232(4) Uani 1 1 d . .
B1_1 B 0.9818(4) 0.7830(2) 0.50149(16) 0.0151(6) Uani 1 1 d . .
P1_1 P 0.83183(8) 0.84589(5) 0.61223(3) 0.01435(15) Uani 1 1 d . .
P2_1 P 0.51031(8) 0.75373(5) 0.51636(4) 0.01449(15) Uani 1 1 d . .
F2_1 F 1.0491(2) 0.85606(13) 0.47927(9) 0.0299(4) Uani 1 1 d . .
B2_1 B 0.7556(3) 0.73130(19) 0.41450(15) 0.0110(6) Uani 1 1 d . .
C1_2 C 1.0257(4) 0.8299(3) 0.65031(16) 0.0317(8) Uani 1 1 d . .
H1A_2 H 1.0458 0.7644 0.6575 0.048 Uiso 1 1 calc R U
H1B_2 H 1.0436 0.8622 0.6921 0.048 Uiso 1 1 calc R U
H1C_2 H 1.0917 0.8547 0.6218 0.048 Uiso 1 1 calc R U
C2_2 C 0.7389(4) 0.8259(2) 0.68207(14) 0.0222(6) Uani 1 1 d . .
H2A_2 H 0.6351 0.8463 0.6718 0.033 Uiso 1 1 calc R U
H2B_2 H 0.7901 0.8604 0.7195 0.033 Uiso 1 1 calc R U
H2C_2 H 0.7417 0.7603 0.6924 0.033 Uiso 1 1 calc R U
C3_2 C 0.8210(4) 0.9700(2) 0.60446(17) 0.0326(8) Uani 1 1 d . .
H3A_2 H 0.8769 0.9899 0.5706 0.049 Uiso 1 1 calc R U
H3B_2 H 0.8637 0.9983 0.6460 0.049 Uiso 1 1 calc R U
H3C_2 H 0.7165 0.9885 0.5926 0.049 Uiso 1 1 calc R U
C1_3 C 0.4654(4) 0.6829(3) 0.58185(17) 0.0359(8) Uani 1 1 d . .
H1A_3 H 0.3570 0.6794 0.5790 0.054 Uiso 1 1 calc R U
H1B_3 H 0.5093 0.7098 0.6237 0.054 Uiso 1 1 calc R U
H1C_3 H 0.5057 0.6211 0.5783 0.054 Uiso 1 1 calc R U
C2_3 C 0.4217(4) 0.8619(2) 0.5286(2) 0.0472(11) Uani 1 1 d . .
H2A_3 H 0.4256 0.9020 0.4912 0.071 Uiso 1 1 calc R U
H2B_3 H 0.4740 0.8912 0.5681 0.071 Uiso 1 1 calc R U
H2C_3 H 0.3176 0.8510 0.5331 0.071 Uiso 1 1 calc R U
C3_3 C 0.3823(4) 0.7050(3) 0.44902(18) 0.0455(11) Uani 1 1 d . .
H3A_3 H 0.3798 0.7439 0.4105 0.068 Uiso 1 1 calc R U
H3B_3 H 0.2823 0.7016 0.4606 0.068 Uiso 1 1 calc R U
H3C_3 H 0.4157 0.6433 0.4396 0.068 Uiso 1 1 calc R U
C1_4 C 0.8619(3) 0.65343(17) 0.39472(12) 0.0117(5) Uani 1 1 d . .
C2_4 C 0.8638(3) 0.56367(18) 0.42086(13) 0.0145(6) Uani 1 1 d . .
C3_4 C 0.9604(3) 0.49797(18) 0.40349(14) 0.0184(6) Uani 1 1 d . .
H3_4 H 0.9575 0.4377 0.4205 0.022 Uiso 1 1 calc R U
C4_4 C 1.0608(3) 0.51746(19) 0.36215(14) 0.0206(6) Uani 1 1 d . .
C5_4 C 1.0637(3) 0.60633(19) 0.33829(13) 0.0176(6) Uani 1 1 d . .
H5_4 H 1.1339 0.6215 0.3109 0.021 Uiso 1 1 calc R U
C6_4 C 0.9667(3) 0.67356(18) 0.35341(12) 0.0137(5) Uani 1 1 d . .
C7_4 C 0.7595(3) 0.53739(19) 0.46695(14) 0.0200(6) Uani 1 1 d . .
H7A_4 H 0.6584 0.5303 0.4427 0.030 Uiso 1 1 calc R U
H7B_4 H 0.7601 0.5854 0.4999 0.030 Uiso 1 1 calc R U
H7C_4 H 0.7922 0.4793 0.4883 0.030 Uiso 1 1 calc R U
C8_4 C 0.9818(4) 0.76915(18) 0.32653(15) 0.0190(6) Uani 1 1 d . .
H8A_4 H 1.0441 0.7668 0.2925 0.028 Uiso 1 1 calc R U
H8B_4 H 1.0280 0.8097 0.3616 0.028 Uiso 1 1 calc R U
H8C_4 H 0.8829 0.7927 0.3082 0.028 Uiso 1 1 calc R U
C9_4 C 1.1644(4) 0.4442(2) 0.34335(17) 0.0334(8) Uani 1 1 d . .
H9A_4 H 1.1228 0.4192 0.3006 0.050 Uiso 1 1 calc R U
H9B_4 H 1.1749 0.3949 0.3757 0.050 Uiso 1 1 calc R U
H9C_4 H 1.2623 0.4711 0.3416 0.050 Uiso 1 1 calc R U
C1_5 C 0.6407(3) 0.77958(17) 0.35873(13) 0.0130(5) Uani 1 1 d . .
C2_5 C 0.6236(3) 0.87644(18) 0.35411(13) 0.0143(6) Uani 1 1 d . .
C3_5 C 0.5089(3) 0.91514(19) 0.31006(14) 0.0177(6) Uani 1 1 d . .
H3_5 H 0.5002 0.9800 0.3080 0.021 Uiso 1 1 calc R U
C4_5 C 0.4063(3) 0.8623(2) 0.26890(14) 0.0189(6) Uani 1 1 d . .
C5_5 C 0.4251(3) 0.76796(18) 0.27195(14) 0.0159(6) Uani 1 1 d . .
H5_5 H 0.3577 0.7304 0.2438 0.019 Uiso 1 1 calc R U
C6_5 C 0.5392(3) 0.72627(17) 0.31482(13) 0.0122(5) Uani 1 1 d . .
C7_5 C 0.7303(3) 0.94010(18) 0.39567(15) 0.0211(6) Uani 1 1 d . .
H7A_5 H 0.8313 0.9305 0.3863 0.032 Uiso 1 1 calc R U
H7B_5 H 0.7287 0.9273 0.4417 0.032 Uiso 1 1 calc R U
H7C_5 H 0.7003 1.0038 0.3860 0.032 Uiso 1 1 calc R U
C8_5 C 0.2798(4) 0.9050(2) 0.22252(15) 0.0265(7) Uani 1 1 d . .
H8A_5 H 0.3161 0.9249 0.1830 0.040 Uiso 1 1 calc R U
H8B_5 H 0.2412 0.9581 0.2433 0.040 Uiso 1 1 calc R U
H8C_5 H 0.2001 0.8598 0.2111 0.040 Uiso 1 1 calc R U
C9_5 C 0.5442(3) 0.62263(18) 0.31412(14) 0.0162(6) Uani 1 1 d . .
H9A_5 H 0.4692 0.5995 0.2787 0.024 Uiso 1 1 calc R U
H9B_5 H 0.5234 0.5989 0.3557 0.024 Uiso 1 1 calc R U
H9C_5 H 0.6434 0.6023 0.3075 0.024 Uiso 1 1 calc R U

loop_
_atom_site_aniso_label
_atom_site_aniso_U_11
_atom_site_aniso_U_22
_atom_site_aniso_U_33
_atom_site_aniso_U_23
_atom_site_aniso_U_13
_atom_site_aniso_U_12
Pt1_1 0.00510(6) 0.01552(6) 0.00993(6) -0.00093(4) 0.00105(4) -0.00041(4)
F1_1 0.0088(9) 0.0317(10) 0.0284(11) -0.0004(7) 0.0011(8) 0.0046(7)
B1_1 0.0128(16) 0.0222(16) 0.0100(16) -0.0011(11) 0.0010(13) -0.0024(12)
P1_1 0.0123(4) 0.0180(3) 0.0126(4) -0.0020(3) 0.0013(3) -0.0016(3)
P2_1 0.0058(4) 0.0232(4) 0.0148(4) -0.0025(3) 0.0026(3) -0.0007(3)
F2_1 0.0128(9) 0.0389(10) 0.0376(11) 0.0139(8) 0.0029(8) -0.0093(8)
B2_1 0.0084(15) 0.0128(13) 0.0118(15) 0.0019(11) 0.0016(12) -0.0048(12)
C1_2 0.0158(17) 0.057(2) 0.0215(17) -0.0078(15) -0.0007(13) -0.0016(16)
C2_2 0.0199(16) 0.0329(16) 0.0131(14) -0.0049(12) 0.0008(12) -0.0018(13)
C3_2 0.046(2) 0.0222(15) 0.0279(19) -0.0027(13) 0.0002(16) -0.0072(15)
C1_3 0.0189(18) 0.055(2) 0.033(2) 0.0112(17) 0.0019(15) -0.0147(17)
C2_3 0.0133(18) 0.0347(19) 0.092(3) -0.006(2) 0.002(2) 0.0050(15)
C3_3 0.0128(18) 0.098(3) 0.026(2) -0.022(2) 0.0050(15) -0.0181(19)
C1_4 0.0102(14) 0.0135(12) 0.0097(13) -0.0012(9) -0.0029(10) -0.0002(10)
C2_4 0.0130(15) 0.0149(13) 0.0131(14) -0.0008(10) -0.0055(11) -0.0009(11)
C3_4 0.0200(16) 0.0133(13) 0.0184(15) -0.0040(11) -0.0070(12) 0.0006(11)
C4_4 0.0180(16) 0.0242(15) 0.0162(15) -0.0081(11) -0.0072(12) 0.0081(12)
C5_4 0.0138(15) 0.0257(14) 0.0129(14) -0.0040(11) 0.0008(12) 0.0027(12)
C6_4 0.0135(14) 0.0174(13) 0.0088(13) -0.0011(10) -0.0023(11) -0.0004(11)
C7_4 0.0200(16) 0.0177(14) 0.0207(15) 0.0057(11) -0.0012(13) -0.0009(12)
C8_4 0.0171(16) 0.0223(15) 0.0198(16) 0.0009(11) 0.0096(13) -0.0010(12)
C9_4 0.033(2) 0.0336(18) 0.033(2) -0.0059(14) 0.0027(16) 0.0175(16)
C1_5 0.0130(14) 0.0167(13) 0.0098(14) -0.0005(10) 0.0036(11) -0.0002(11)
C2_5 0.0137(15) 0.0143(13) 0.0148(14) -0.0002(10) 0.0020(11) 0.0011(11)
C3_5 0.0172(15) 0.0137(13) 0.0215(15) 0.0042(11) 0.0012(12) 0.0023(11)
C4_5 0.0165(16) 0.0217(14) 0.0174(15) 0.0030(11) -0.0006(12) 0.0027(12)
C5_5 0.0149(15) 0.0186(14) 0.0134(15) -0.0016(11) -0.0003(12) -0.0038(11)
C6_5 0.0127(14) 0.0143(13) 0.0102(13) 0.0019(10) 0.0035(11) 0.0023(11)
C7_5 0.0198(17) 0.0144(13) 0.0266(17) -0.0005(11) -0.0035(13) -0.0003(12)
C8_5 0.0259(18) 0.0202(14) 0.0284(18) 0.0050(12) -0.0099(14) 0.0010(13)
C9_5 0.0147(15) 0.0169(13) 0.0161(14) -0.0034(11) -0.0005(12) 0.0014(11)

loop_
_atom_type_symbol
_atom_type_description
_atom_type_scat_dispersion_real
_atom_type_scat_dispersion_imag
_atom_type_scat_source
C C 0.0033 0.0016 'International Tables Vol C Tables 4.2.6.8 and 6.1.1.4'
H H 0.0000 0.0000 'International Tables Vol C Tables 4.2.6.8 and 6.1.1.4'
B B 0.0013 0.0007 'International Tables Vol C Tables 4.2.6.8 and 6.1.1.4'
F F 0.0171 0.0103 'International Tables Vol C Tables 4.2.6.8 and 6.1.1.4'
P P 0.1023 0.0942 'International Tables Vol C Tables 4.2.6.8 and 6.1.1.4'
Pt Pt -1.7033 8.3905 'International Tables Vol C Tables 4.2.6.8 and 6.1.1.4'

loop_
_geom_angle_atom_site_label_1
_geom_angle_atom_site_label_2
_geom_angle_atom_site_label_3
_geom_angle
B1_1 Pt1_1 B2_1 78.66(13)
B1_1 Pt1_1 P2_1 175.57(9)
B2_1 Pt1_1 P2_1 97.51(9)
B1_1 Pt1_1 P1_1 86.47(9)
B2_1 Pt1_1 P1_1 163.07(8)
P2_1 Pt1_1 P1_1 97.62(3)
F1_1 B1_1 F2_1 110.1(3)
F1_1 B1_1 Pt1_1 123.2(2)
F2_1 B1_1 Pt1_1 126.4(2)
C3_2 P1_1 C2_2 101.82(15)
C3_2 P1_1 C1_2 101.53(18)
C2_2 P1_1 C1_2 99.99(15)
C3_2 P1_1 Pt1_1 111.32(11)
C2_2 P1_1 Pt1_1 123.77(10)
C1_2 P1_1 Pt1_1 115.40(11)
C2_3 P2_1 C1_3 103.3(2)
C2_3 P2_1 C3_3 101.9(2)
C1_3 P2_1 C3_3 99.48(18)
C2_3 P2_1 Pt1_1 111.26(13)
C1_3 P2_1 Pt1_1 116.83(12)
C3_3 P2_1 Pt1_1 121.58(12)
C1_4 B2_1 C1_5 118.7(2)
C1_4 B2_1 Pt1_1 122.3(2)
C1_5 B2_1 Pt1_1 118.98(19)
P1_1 C1_2 H1A_2 109.5
P1_1 C1_2 H1B_2 109.5
H1A_2 C1_2 H1B_2 109.5
P1_1 C1_2 H1C_2 109.5
H1A_2 C1_2 H1C_2 109.5
H1B_2 C1_2 H1C_2 109.5
P1_1 C2_2 H2A_2 109.5
P1_1 C2_2 H2B_2 109.5
H2A_2 C2_2 H2B_2 109.5
P1_1 C2_2 H2C_2 109.5
H2A_2 C2_2 H2C_2 109.5
H2B_2 C2_2 H2C_2 109.5
P1_1 C3_2 H3A_2 109.5
P1_1 C3_2 H3B_2 109.5
H3A_2 C3_2 H3B_2 109.5
P1_1 C3_2 H3C_2 109.5
H3A_2 C3_2 H3C_2 109.5
H3B_2 C3_2 H3C_2 109.5
P2_1 C1_3 H1A_3 109.5
P2_1 C1_3 H1B_3 109.5
H1A_3 C1_3 H1B_3 109.5
P2_1 C1_3 H1C_3 109.5
H1A_3 C1_3 H1C_3 109.5
H1B_3 C1_3 H1C_3 109.5
P2_1 C2_3 H2A_3 109.5
P2_1 C2_3 H2B_3 109.5
H2A_3 C2_3 H2B_3 109.5
P2_1 C2_3 H2C_3 109.5
H2A_3 C2_3 H2C_3 109.5
H2B_3 C2_3 H2C_3 109.5
P2_1 C3_3 H3A_3 109.5
P2_1 C3_3 H3B_3 109.5
H3A_3 C3_3 H3B_3 109.5
P2_1 C3_3 H3C_3 109.5
H3A_3 C3_3 H3C_3 109.5
H3B_3 C3_3 H3C_3 109.5
C2_4 C1_4 C6_4 117.3(2)
C2_4 C1_4 B2_1 122.0(2)
C6_4 C1_4 B2_1 120.6(2)
C3_4 C2_4 C1_4 120.4(3)
C3_4 C2_4 C7_4 118.9(2)
C1_4 C2_4 C7_4 120.8(2)
C4_4 C3_4 C2_4 122.1(3)
C4_4 C3_4 H3_4 118.9
C2_4 C3_4 H3_4 118.9
C3_4 C4_4 C5_4 117.9(3)
C3_4 C4_4 C9_4 121.1(3)
C5_4 C4_4 C9_4 121.0(3)
C6_4 C5_4 C4_4 121.8(3)
C6_4 C5_4 H5_4 119.1
C4_4 C5_4 H5_4 119.1
C5_4 C6_4 C1_4 120.5(2)
C5_4 C6_4 C8_4 117.7(2)
C1_4 C6_4 C8_4 121.7(2)
C2_4 C7_4 H7A_4 109.5
C2_4 C7_4 H7B_4 109.5
H7A_4 C7_4 H7B_4 109.5
C2_4 C7_4 H7C_4 109.5
H7A_4 C7_4 H7C_4 109.5
H7B_4 C7_4 H7C_4 109.5
C6_4 C8_4 H8A_4 109.5
C6_4 C8_4 H8B_4 109.5
H8A_4 C8_4 H8B_4 109.5
C6_4 C8_4 H8C_4 109.5
H8A_4 C8_4 H8C_4 109.5
H8B_4 C8_4 H8C_4 109.5
C4_4 C9_4 H9A_4 109.5
C4_4 C9_4 H9B_4 109.5
H9A_4 C9_4 H9B_4 109.5
C4_4 C9_4 H9C_4 109.5
H9A_4 C9_4 H9C_4 109.5
H9B_4 C9_4 H9C_4 109.5
C6_5 C1_5 C2_5 116.6(3)
C6_5 C1_5 B2_1 120.5(2)
C2_5 C1_5 B2_1 122.6(2)
C3_5 C2_5 C1_5 120.6(3)
C3_5 C2_5 C7_5 118.1(2)
C1_5 C2_5 C7_5 121.3(3)
C2_5 C3_5 C4_5 122.5(3)
C2_5 C3_5 H3_5 118.8
C4_5 C3_5 H3_5 118.8
C5_5 C4_5 C3_5 117.1(3)
C5_5 C4_5 C8_5 120.9(3)
C3_5 C4_5 C8_5 122.0(3)
C4_5 C5_5 C6_5 122.4(3)
C4_5 C5_5 H5_5 118.8
C6_5 C5_5 H5_5 118.8
C5_5 C6_5 C1_5 120.8(2)
C5_5 C6_5 C9_5 116.8(3)
C1_5 C6_5 C9_5 122.4(2)
C2_5 C7_5 H7A_5 109.5
C2_5 C7_5 H7B_5 109.5
H7A_5 C7_5 H7B_5 109.5
C2_5 C7_5 H7C_5 109.5
H7A_5 C7_5 H7C_5 109.5
H7B_5 C7_5 H7C_5 109.5
C4_5 C8_5 H8A_5 109.5
C4_5 C8_5 H8B_5 109.5
H8A_5 C8_5 H8B_5 109.5
C4_5 C8_5 H8C_5 109.5
H8A_5 C8_5 H8C_5 109.5
H8B_5 C8_5 H8C_5 109.5
C6_5 C9_5 H9A_5 109.5
C6_5 C9_5 H9B_5 109.5
H9A_5 C9_5 H9B_5 109.5
C6_5 C9_5 H9C_5 109.5
H9A_5 C9_5 H9C_5 109.5
H9B_5 C9_5 H9C_5 109.5

loop_
_geom_bond_atom_site_label_1
_geom_bond_atom_site_label_2
_geom_bond_distance
Pt1_1 B1_1 2.036(3)
Pt1_1 B2_1 2.098(3)
Pt1_1 P2_1 2.3394(11)
Pt1_1 P1_1 2.3476(8)
F1_1 B1_1 1.343(4)
B1_1 F2_1 1.348(3)
P1_1 C3_2 1.818(3)
P1_1 C2_2 1.823(3)
P1_1 C1_2 1.827(3)
P2_1 C2_3 1.808(4)
P2_1 C1_3 1.811(3)
P2_1 C3_3 1.815(4)
B2_1 C1_4 1.589(4)
B2_1 C1_5 1.594(4)
C1_2 H1A_2 0.9800
C1_2 H1B_2 0.9800
C1_2 H1C_2 0.9800
C2_2 H2A_2 0.9800
C2_2 H2B_2 0.9800
C2_2 H2C_2 0.9800
C3_2 H3A_2 0.9800
C3_2 H3B_2 0.9800
C3_2 H3C_2 0.9800
C1_3 H1A_3 0.9800
C1_3 H1B_3 0.9800
C1_3 H1C_3 0.9800
C2_3 H2A_3 0.9800
C2_3 H2B_3 0.9800
C2_3 H2C_3 0.9800
C3_3 H3A_3 0.9800
C3_3 H3B_3 0.9800
C3_3 H3C_3 0.9800
C1_4 C2_4 1.417(4)
C1_4 C6_4 1.417(4)
C2_4 C3_4 1.388(4)
C2_4 C7_4 1.507(4)
C3_4 C4_4 1.385(4)
C3_4 H3_4 0.9500
C4_4 C5_4 1.390(4)
C4_4 C9_4 1.518(4)
C5_4 C6_4 1.389(4)
C5_4 H5_4 0.9500
C6_4 C8_4 1.517(4)
C7_4 H7A_4 0.9800
C7_4 H7B_4 0.9800
C7_4 H7C_4 0.9800
C8_4 H8A_4 0.9800
C8_4 H8B_4 0.9800
C8_4 H8C_4 0.9800
C9_4 H9A_4 0.9800
C9_4 H9B_4 0.9800
C9_4 H9C_4 0.9800
C1_5 C6_5 1.421(4)
C1_5 C2_5 1.422(3)
C2_5 C3_5 1.392(4)
C2_5 C7_5 1.509(4)
C3_5 C4_5 1.392(4)
C3_5 H3_5 0.9500
C4_5 C5_5 1.386(4)
C4_5 C8_5 1.511(4)
C5_5 C6_5 1.394(4)
C5_5 H5_5 0.9500
C6_5 C9_5 1.512(3)
C7_5 H7A_5 0.9800
C7_5 H7B_5 0.9800
C7_5 H7C_5 0.9800
C8_5 H8A_5 0.9800
C8_5 H8B_5 0.9800
C8_5 H8C_5 0.9800
C9_5 H9A_5 0.9800
C9_5 H9B_5 0.9800
C9_5 H9C_5 0.9800

loop_
_geom_torsion_atom_site_label_1
_geom_torsion_atom_site_label_2
_geom_torsion_atom_site_label_3
_geom_torsion_atom_site_label_4
_geom_torsion
C1_5 B2_1 C1_4 C2_4 -122.4(3)
Pt1_1 B2_1 C1_4 C2_4 58.3(3)
C1_5 B2_1 C1_4 C6_4 62.1(3)
Pt1_1 B2_1 C1_4 C6_4 -117.1(3)
C6_4 C1_4 C2_4 C3_4 -3.0(4)
B2_1 C1_4 C2_4 C3_4 -178.6(3)
C6_4 C1_4 C2_4 C7_4 178.0(2)
B2_1 C1_4 C2_4 C7_4 2.4(4)
C1_4 C2_4 C3_4 C4_4 2.0(4)
C7_4 C2_4 C3_4 C4_4 -179.0(3)
C2_4 C3_4 C4_4 C5_4 0.5(4)
C2_4 C3_4 C4_4 C9_4 -179.4(3)
C3_4 C4_4 C5_4 C6_4 -1.9(4)
C9_4 C4_4 C5_4 C6_4 178.0(3)
C4_4 C5_4 C6_4 C1_4 0.7(4)
C4_4 C5_4 C6_4 C8_4 178.3(3)
C2_4 C1_4 C6_4 C5_4 1.7(4)
B2_1 C1_4 C6_4 C5_4 177.4(3)
C2_4 C1_4 C6_4 C8_4 -175.7(3)
B2_1 C1_4 C6_4 C8_4 0.0(4)
C1_4 B2_1 C1_5 C6_5 54.1(4)
Pt1_1 B2_1 C1_5 C6_5 -126.6(2)
C1_4 B2_1 C1_5 C2_5 -132.3(3)
Pt1_1 B2_1 C1_5 C2_5 46.9(3)
C6_5 C1_5 C2_5 C3_5 2.3(4)
B2_1 C1_5 C2_5 C3_5 -171.5(3)
C6_5 C1_5 C2_5 C7_5 -176.6(3)
B2_1 C1_5 C2_5 C7_5 9.7(4)
C1_5 C2_5 C3_5 C4_5 0.1(4)
C7_5 C2_5 C3_5 C4_5 179.0(3)
C2_5 C3_5 C4_5 C5_5 -1.8(4)
C2_5 C3_5 C4_5 C8_5 178.4(3)
C3_5 C4_5 C5_5 C6_5 1.1(4)
C8_5 C4_5 C5_5 C6_5 -179.0(3)
C4_5 C5_5 C6_5 C1_5 1.3(4)
C4_5 C5_5 C6_5 C9_5 178.6(3)
C2_5 C1_5 C6_5 C5_5 -3.0(4)
B2_1 C1_5 C6_5 C5_5 171.0(2)
C2_5 C1_5 C6_5 C9_5 179.9(2)
B2_1 C1_5 C6_5 C9_5 -6.1(4)
